data_9011799
loop_
_publ_author_name
'Knight, K. S.'

_publ_section_title
;
 The crystal structure of russellite; a re-determination
 using neutron powder diffraction of synthetic Bi2WO6
;
_journal_name_full 'Mineralogical Magazine'
_journal_page_first 399
_journal_page_last 409
_journal_paper_doi 10.1180/minmag.1992.056.384.13
_journal_volume 56
_journal_year 1992
_chemical_compound_source Synthetic
_chemical_formula_sum 'Bi2 O6 W'
_chemical_name_mineral Russellite
_space_group_IT_number 29
_symmetry_space_group_name_Hall 'P 2c -2ac'
_symmetry_space_group_name_H-M 'P c a 21'
_cell_angle_alpha 90
_cell_angle_beta 90
_cell_angle_gamma 90
_cell_length_a 5.43726
_cell_length_b 16.43018
_cell_length_c 5.45842
_cell_formula_units_Z 4
_cell_volume 487.629
_database_code_amcsd 0014496
_exptl_crystal_density_diffrn 9.505
_cod_original_formula_sum 'Bi2 W O6'
_cod_database_code 9011799

loop_
_space_group_symop_operation_xyz
x,y,z
1/2+x,-y,z
1/2-x,y,1/2+z
-x,-y,1/2+z

loop_
_atom_site_label
_atom_site_fract_x
_atom_site_fract_y
_atom_site_fract_z
_atom_site_U_iso_or_equiv
Bi1 0.52055 0.42238 0.97608 0.00552
Bi2 0.48240 0.07712 0.97956 0.00754
W 0.00706 0.24948 0.00000 0.00201
O1 0.05787 0.14016 0.07680 0.01079
O2 0.25969 0.99942 0.26347 0.00870
O3 0.24029 0.50056 0.25763 0.00503
O4 0.70587 0.23237 0.25069 0.00995
O5 0.21308 0.26392 0.33079 0.01212
O6 0.56157 0.35984 0.56183 0.00873

loop_
_cod_related_entry_id
_cod_related_entry_database
_cod_related_entry_code
1 AMCSD 0014496
